data_4513116
loop_
_publ_author_name
'Bennion, Jonathan C.'
'McBain, Andrew'
'Son, Steven F.'
'Matzger, Adam J.'

_publ_section_title
;
 Design and Synthesis of a Series of Nitrogen-Rich Energetic Cocrystals of
 5,5&#x2032;-Dinitro-2H,2H&#x2032;-3,3&#x2032;-bi-1,2,4-triazole (DNBT)
;
_journal_issue 5
_journal_name_full 'Crystal Growth &amp; Design'
_journal_page_first 2545
_journal_paper_doi 10.1021/acs.cgd.5b00336
_journal_volume 15
_journal_year 2015
_chemical_formula_moiety 'C4 H2 N8 O4, 2(C3 H2 N4 O4)'
_chemical_formula_sum 'C10 H6 N16 O12'
_chemical_formula_weight 542.31
_chemical_name_systematic
; 
 ? 
;
_space_group_IT_number 14
_symmetry_cell_setting monoclinic
_symmetry_space_group_name_Hall '-P 2yn'
_symmetry_space_group_name_H-M 'P 1 21/n 1'
_atom_sites_solution_hydrogens geom
_atom_sites_solution_primary direct
_atom_sites_solution_secondary difmap
_audit_creation_method SHELXL-97
_cell_angle_alpha 90.00
_cell_angle_beta 91.927(7)
_cell_angle_gamma 90.00
_cell_formula_units_Z 2
_cell_length_a 9.8182(2)
_cell_length_b 6.80370(10)
_cell_length_c 14.4194(10)
_cell_measurement_reflns_used 16812
_cell_measurement_temperature 85(2)
_cell_measurement_theta_max 68.20
_cell_measurement_theta_min 3.10
_cell_volume 962.67(7)
_computing_cell_refinement 'CrystalClear-SM Expert 2.0 r12'
_computing_data_collection 'CrystalClear-SM Expert 2.0 r12 (Rigaku, 2011)'
_computing_data_reduction 'CrystalClear-SM Expert 2.0 r12'
_computing_molecular_graphics 'Bruker SHELXTL'
_computing_publication_material 'Bruker SHELXTL'
_computing_structure_refinement 'SHELXL-97 (Sheldrick, 1997)'
_computing_structure_solution 'SHELXS-97 (Sheldrick, 1990)'
_diffrn_ambient_temperature 85(2)
_diffrn_detector_area_resol_mean 29.257
_diffrn_measured_fraction_theta_full 0.999
_diffrn_measured_fraction_theta_max 0.999
_diffrn_measurement_device_type 'Rigaku Saturn944+ CCD'
_diffrn_measurement_method \w
_diffrn_radiation_monochromator confocal
_diffrn_radiation_source 'micro-focus rotating anode'
_diffrn_radiation_type CuK\a
_diffrn_radiation_wavelength 1.54178
_diffrn_reflns_av_R_equivalents 0.0406
_diffrn_reflns_av_sigmaI/netI 0.0169
_diffrn_reflns_limit_h_max 11
_diffrn_reflns_limit_h_min -11
_diffrn_reflns_limit_k_max 8
_diffrn_reflns_limit_k_min -8
_diffrn_reflns_limit_l_max 17
_diffrn_reflns_limit_l_min -17
_diffrn_reflns_number 23841
_diffrn_reflns_theta_full 68.22
_diffrn_reflns_theta_max 68.22
_diffrn_reflns_theta_min 5.37
_exptl_absorpt_coefficient_mu 1.521
_exptl_absorpt_correction_T_max 0.9702
_exptl_absorpt_correction_T_min 0.7714
_exptl_absorpt_correction_type multi-scan
_exptl_absorpt_process_details
;
    Higashi, T. (1995). Program for Absorption Correction.
    Rigaku Corporation, Tokyo, Japan.
;
_exptl_crystal_colour colorless
_exptl_crystal_density_diffrn 1.871
_exptl_crystal_density_method 'not measured'
_exptl_crystal_description plate
_exptl_crystal_F_000 548
_exptl_crystal_size_max 0.26
_exptl_crystal_size_mid 0.22
_exptl_crystal_size_min 0.02
_refine_diff_density_max 0.284
_refine_diff_density_min -0.238
_refine_diff_density_rms 0.042
_refine_ls_extinction_coef 0.0048(5)
_refine_ls_extinction_expression Fc^*^=kFc[1+0.001xFc^2^\l^3^/sin(2\q)]^-1/4^
_refine_ls_extinction_method SHELXL
_refine_ls_goodness_of_fit_ref 1.069
_refine_ls_hydrogen_treatment mixed
_refine_ls_matrix_type full
_refine_ls_number_parameters 181
_refine_ls_number_reflns 1762
_refine_ls_number_restraints 0
_refine_ls_restrained_S_all 1.069
_refine_ls_R_factor_all 0.0279
_refine_ls_R_factor_gt 0.0268
_refine_ls_shift/su_max 0.000
_refine_ls_shift/su_mean 0.000
_refine_ls_structure_factor_coef Fsqd
_refine_ls_weighting_details 'calc w=1/[\s^2^(Fo^2^)+(0.0352P)^2^+0.5166P] where P=(Fo^2^+2Fc^2^)/3'
_refine_ls_weighting_scheme calc
_refine_ls_wR_factor_gt 0.0705
_refine_ls_wR_factor_ref 0.0713
_reflns_number_gt 1699
_reflns_number_total 1762
_reflns_threshold_expression >2sigma(I)
_cod_data_source_file cg5b00336_si_003.cif
_cod_data_source_block BROX
_cod_original_sg_symbol_H-M P2(1)/n
_cod_database_code 4513116

loop_
_symmetry_equiv_pos_as_xyz
'x, y, z'
'-x+1/2, y+1/2, -z+1/2'
'-x, -y, -z'
'x-1/2, -y-1/2, z-1/2'

loop_
_atom_site_label
_atom_site_type_symbol
_atom_site_fract_x
_atom_site_fract_y
_atom_site_fract_z
_atom_site_U_iso_or_equiv
_atom_site_adp_type
_atom_site_occupancy
_atom_site_symmetry_multiplicity
_atom_site_calc_flag
_atom_site_refinement_flags
O1 O 0.25275(9) -0.24053(14) 0.26348(6) 0.0192(2) Uani 1 1 d .
O2 O 0.39606(9) -0.36773(14) 0.16869(6) 0.0198(2) Uani 1 1 d .
O3 O 0.57366(9) -0.61494(13) 0.27002(7) 0.0204(2) Uani 1 1 d .
O4 O 0.77435(9) -0.53009(14) 0.32562(7) 0.0213(2) Uani 1 1 d .
O5 O 0.70487(10) 0.58244(14) 0.57658(7) 0.0252(3) Uani 1 1 d .
O6 O 0.60963(9) 0.34878(14) 0.49409(6) 0.0200(2) Uani 1 1 d .
N1 N 0.36864(10) -0.27936(15) 0.23924(7) 0.0134(2) Uani 1 1 d .
N2 N 0.60547(11) -0.02426(16) 0.38815(8) 0.0159(2) Uani 1 1 d .
H2A H 0.6393(16) 0.071(3) 0.4203(12) 0.020(4) Uiso 1 1 d .
N3 N 0.68035(10) -0.18774(16) 0.37849(7) 0.0148(2) Uani 1 1 d .
N4 N 0.65423(10) -0.49608(16) 0.30439(7) 0.0147(2) Uani 1 1 d .
N5 N 0.70732(10) 0.42485(16) 0.53627(7) 0.0157(2) Uani 1 1 d .
N6 N 0.94478(10) 0.37926(16) 0.58197(7) 0.0152(2) Uani 1 1 d .
N7 N 1.03105(11) 0.23072(15) 0.56519(7) 0.0138(2) Uani 1 1 d .
H7 H 1.117(2) 0.233(3) 0.5892(13) 0.034(5) Uiso 1 1 d .
N8 N 0.83962(10) 0.14099(15) 0.49448(7) 0.0138(2) Uani 1 1 d .
C1 C 0.47945(12) -0.21145(18) 0.29939(8) 0.0130(3) Uani 1 1 d .
C2 C 0.48415(12) -0.03129(19) 0.34275(9) 0.0153(3) Uani 1 1 d .
H2B H 0.4157 0.0675 0.3409 0.018 Uiso 1 1 calc R
C3 C 0.60392(12) -0.30140(18) 0.32391(8) 0.0130(3) Uani 1 1 d .
C4 C 0.83390(12) 0.31468(18) 0.53764(8) 0.0131(3) Uani 1 1 d .
C5 C 0.96798(12) 0.09100(18) 0.51388(8) 0.0130(3) Uani 1 1 d .

loop_
_atom_site_aniso_label
_atom_site_aniso_U_11
_atom_site_aniso_U_22
_atom_site_aniso_U_33
_atom_site_aniso_U_23
_atom_site_aniso_U_13
_atom_site_aniso_U_12
O1 0.0093(4) 0.0260(5) 0.0222(5) -0.0013(4) 0.0005(3) -0.0002(4)
O2 0.0208(5) 0.0235(5) 0.0150(5) -0.0048(4) -0.0019(4) 0.0016(4)
O3 0.0208(5) 0.0156(5) 0.0246(5) -0.0035(4) -0.0037(4) -0.0014(4)
O4 0.0138(5) 0.0256(5) 0.0243(5) -0.0030(4) -0.0026(4) 0.0072(4)
O5 0.0232(5) 0.0213(5) 0.0306(5) -0.0122(4) -0.0062(4) 0.0074(4)
O6 0.0122(4) 0.0227(5) 0.0249(5) -0.0055(4) -0.0039(4) 0.0017(4)
N1 0.0118(5) 0.0142(5) 0.0142(5) 0.0011(4) -0.0011(4) -0.0008(4)
N2 0.0143(5) 0.0133(5) 0.0200(5) -0.0036(4) -0.0029(4) -0.0006(4)
N3 0.0122(5) 0.0153(5) 0.0169(5) -0.0006(4) -0.0008(4) 0.0001(4)
N4 0.0135(5) 0.0165(5) 0.0142(5) -0.0002(4) 0.0000(4) 0.0016(4)
N5 0.0139(5) 0.0178(6) 0.0152(5) -0.0018(4) -0.0010(4) 0.0028(4)
N6 0.0132(5) 0.0165(5) 0.0159(5) 0.0006(4) 0.0002(4) 0.0017(4)
N7 0.0108(5) 0.0147(5) 0.0158(5) 0.0010(4) -0.0011(4) 0.0010(4)
N8 0.0119(5) 0.0154(5) 0.0140(5) 0.0005(4) 0.0001(4) 0.0015(4)
C1 0.0099(6) 0.0157(6) 0.0133(6) 0.0009(5) 0.0000(4) -0.0007(4)
C2 0.0117(6) 0.0162(6) 0.0179(6) 0.0003(5) -0.0013(5) 0.0005(5)
C3 0.0104(5) 0.0151(6) 0.0134(6) 0.0010(5) 0.0004(4) -0.0004(4)
C4 0.0116(6) 0.0150(6) 0.0126(6) 0.0013(5) 0.0001(4) 0.0015(5)
C5 0.0109(6) 0.0161(6) 0.0118(6) 0.0022(5) 0.0001(4) 0.0000(5)

loop_
_atom_type_symbol
_atom_type_description
_atom_type_scat_dispersion_real
_atom_type_scat_dispersion_imag
_atom_type_scat_source
C C 0.0181 0.0091 'International Tables Vol C Tables 4.2.6.8 and 6.1.1.4'
H H 0.0000 0.0000 'International Tables Vol C Tables 4.2.6.8 and 6.1.1.4'
N N 0.0311 0.0180 'International Tables Vol C Tables 4.2.6.8 and 6.1.1.4'
O O 0.0492 0.0322 'International Tables Vol C Tables 4.2.6.8 and 6.1.1.4'

loop_
_geom_angle_atom_site_label_1
_geom_angle_atom_site_label_2
_geom_angle_atom_site_label_3
_geom_angle
_geom_angle_site_symmetry_3
O2 N1 O1 125.10(10) .
O2 N1 C1 118.40(10) .
O1 N1 C1 116.49(10) .
C2 N2 N3 113.59(11) .
C2 N2 H2A 127.9(11) .
N3 N2 H2A 118.5(11) .
C3 N3 N2 104.18(10) .
O3 N4 O4 125.26(11) .
O3 N4 C3 117.64(10) .
O4 N4 C3 117.07(10) .
O5 N5 O6 125.22(11) .
O5 N5 C4 118.56(11) .
O6 N5 C4 116.22(10) .
C4 N6 N7 100.19(10) .
C5 N7 N6 110.44(10) .
C5 N7 H7 129.2(12) .
N6 N7 H7 120.3(12) .
C5 N8 C4 100.54(10) .
C2 C1 C3 104.99(11) .
C2 C1 N1 124.81(11) .
C3 C1 N1 130.15(12) .
N2 C2 C1 105.62(11) .
N2 C2 H2B 127.2 .
C1 C2 H2B 127.2 .
N3 C3 C1 111.61(11) .
N3 C3 N4 117.53(10) .
C1 C3 N4 130.71(11) .
N6 C4 N8 118.21(11) .
N6 C4 N5 121.81(11) .
N8 C4 N5 119.97(11) .
N8 C5 N7 110.61(11) .
N8 C5 C5 125.33(14) 3_756
N7 C5 C5 124.04(14) 3_756

loop_
_geom_bond_atom_site_label_1
_geom_bond_atom_site_label_2
_geom_bond_distance
_geom_bond_site_symmetry_2
O1 N1 1.2302(14) .
O2 N1 1.2195(14) .
O3 N4 1.2244(14) .
O4 N4 1.2303(14) .
O5 N5 1.2202(15) .
O6 N5 1.2323(14) .
N1 C1 1.4442(15) .
N2 C2 1.3407(17) .
N2 N3 1.3431(15) .
N2 H2A 0.856(18) .
N3 C3 1.3194(16) .
N4 C3 1.4447(16) .
N5 C4 1.4509(16) .
N6 C4 1.3191(16) .
N6 N7 1.3458(15) .
N7 C5 1.3430(17) .
N7 H7 0.906(19) .
N8 C5 1.3260(16) .
N8 C4 1.3377(17) .
C1 C2 1.3761(18) .
C1 C3 1.4014(17) .
C2 H2B 0.9500 .
C5 C5 1.451(2) 3_756

loop_
_geom_hbond_atom_site_label_D
_geom_hbond_atom_site_label_H
_geom_hbond_atom_site_label_A
_geom_hbond_distance_DH
_geom_hbond_distance_HA
_geom_hbond_distance_DA
_geom_hbond_angle_DHA
_geom_hbond_site_symmetry_A
N2 H2A O6 0.856(18) 2.195(18) 2.9618(15) 149.1(14) .
N2 H2A N8 0.856(18) 2.258(17) 2.9432(15) 137.1(14) .
N7 H7 N3 0.906(19) 2.05(2) 2.9358(15) 166.7(17) 3_756
N7 H7 O4 0.906(19) 2.575(19) 3.1743(14) 124.3(15) 3_756

loop_
_geom_torsion_atom_site_label_1
_geom_torsion_atom_site_label_2
_geom_torsion_atom_site_label_3
_geom_torsion_atom_site_label_4
_geom_torsion
_geom_torsion_site_symmetry_4
C2 N2 N3 C3 0.78(14) .
C4 N6 N7 C5 -0.26(12) .
O2 N1 C1 C2 138.60(13) .
O1 N1 C1 C2 -40.61(17) .
O2 N1 C1 C3 -38.46(19) .
O1 N1 C1 C3 142.33(13) .
N3 N2 C2 C1 -0.63(14) .
C3 C1 C2 N2 0.21(13) .
N1 C1 C2 N2 -177.45(11) .
N2 N3 C3 C1 -0.61(13) .
N2 N3 C3 N4 -176.60(10) .
C2 C1 C3 N3 0.26(14) .
N1 C1 C3 N3 177.75(11) .
C2 C1 C3 N4 175.57(12) .
N1 C1 C3 N4 -6.9(2) .
O3 N4 C3 N3 165.61(11) .
O4 N4 C3 N3 -12.86(16) .
O3 N4 C3 C1 -9.47(19) .
O4 N4 C3 C1 172.05(12) .
N7 N6 C4 N8 0.13(14) .
N7 N6 C4 N5 178.98(11) .
C5 N8 C4 N6 0.05(14) .
C5 N8 C4 N5 -178.82(11) .
O5 N5 C4 N6 0.84(18) .
O6 N5 C4 N6 -178.74(11) .
O5 N5 C4 N8 179.67(11) .
O6 N5 C4 N8 0.08(17) .
C4 N8 C5 N7 -0.22(13) .
C4 N8 C5 C5 178.30(15) 3_756
N6 N7 C5 N8 0.33(14) .
N6 N7 C5 C5 -178.21(14) 3_756
